data_7236894
loop_
_publ_author_name
'Iasco, O.'
'Boillot, M.-L.'
'Bellec, A.'
'Guillot, R.'
'Rivi\`ere, E.'
'Mazerat, S.'
'Nowak, S.'
'Morineau, D.'
'Brosseau, A.'
'Miserque, F.'
'Repain, V.'
'Mallah, T.'

_publ_section_title
;
 The disentangling of hysteretic spin transition, polymorphism and
 metastability in bistable thin films formed by sublimation of
 bis(scorpionate) Fe(ii) molecules
;
_journal_issue 42
_journal_name_full 'Journal of Materials Chemistry C'
_journal_page_first 11067
_journal_paper_doi 10.1039/C7TC03276E
_journal_volume 5
_journal_year 2017
_chemical_formula_moiety 'C30 H44 B2 Fe N12'
_chemical_formula_sum 'C30 H44 B2 Fe N12'
_chemical_formula_weight 650.24
_space_group_crystal_system triclinic
_space_group_IT_number 2
_space_group_name_Hall '-P 1'
_space_group_name_H-M_alt 'P -1'
_symmetry_cell_setting triclinic
_symmetry_Int_Tables_number 2
_symmetry_space_group_name_H-M 'P -1'
_atom_sites_solution_hydrogens geom
_audit_creation_method SHELXL-2013
_audit_update_record
;
2017-06-23 deposited with the CCDC.
2017-10-02 downloaded from the CCDC.
;
_cell_angle_alpha 115.322(2)
_cell_angle_beta 98.499(3)
_cell_angle_gamma 109.477(3)
_cell_formula_units_Z 1
_cell_length_a 8.7244(5)
_cell_length_b 10.4918(6)
_cell_length_c 10.8211(6)
_cell_measurement_temperature 100(1)
_cell_volume 793.58(9)
_computing_structure_refinement 'SHELXL-2013 (Sheldrick, 2013)'
_diffrn_ambient_temperature 100(1)
_diffrn_measured_fraction_theta_full 1.000
_diffrn_measured_fraction_theta_max 0.993
_diffrn_measurement_device_type 'Bruker APEX-II CCD'
_diffrn_measurement_method '\f and \w scans'
_diffrn_radiation_probe x-ray
_diffrn_radiation_type MoK\a
_diffrn_radiation_wavelength 0.71073
_diffrn_reflns_av_R_equivalents 0.0803
_diffrn_reflns_av_unetI/netI 0.0660
_diffrn_reflns_Laue_measured_fraction_full 1.000
_diffrn_reflns_Laue_measured_fraction_max 0.993
_diffrn_reflns_limit_h_max 12
_diffrn_reflns_limit_h_min -12
_diffrn_reflns_limit_k_max 15
_diffrn_reflns_limit_k_min -15
_diffrn_reflns_limit_l_max 15
_diffrn_reflns_limit_l_min -15
_diffrn_reflns_number 26912
_diffrn_reflns_point_group_measured_fraction_full 1.000
_diffrn_reflns_point_group_measured_fraction_max 0.993
_diffrn_reflns_theta_full 25.000
_diffrn_reflns_theta_max 30.647
_diffrn_reflns_theta_min 2.215
_exptl_absorpt_coefficient_mu 0.518
_exptl_absorpt_correction_T_max 0.9918
_exptl_absorpt_correction_T_min 0.9712
_exptl_absorpt_correction_type multi-scan
_exptl_absorpt_process_details SADABS
_exptl_crystal_colour pink
_exptl_crystal_density_diffrn 1.361
_exptl_crystal_description plate
_exptl_crystal_F_000 344
_exptl_crystal_size_max 0.060
_exptl_crystal_size_mid 0.020
_exptl_crystal_size_min 0.009
_refine_diff_density_max 0.574
_refine_diff_density_min -0.812
_refine_diff_density_rms 0.171
_refine_ls_extinction_method none
_refine_ls_goodness_of_fit_ref 1.119
_refine_ls_hydrogen_treatment constr
_refine_ls_matrix_type full
_refine_ls_number_parameters 211
_refine_ls_number_reflns 4888
_refine_ls_number_restraints 0
_refine_ls_restrained_S_all 1.119
_refine_ls_R_factor_all 0.0862
_refine_ls_R_factor_gt 0.0554
_refine_ls_shift/su_max 0.001
_refine_ls_shift/su_mean 0.000
_refine_ls_structure_factor_coef Fsqd
_refine_ls_weighting_details 'w=1/[\s^2^(Fo^2^)+(0.0677P)^2^+0.5073P] where P=(Fo^2^+2Fc^2^)/3'
_refine_ls_weighting_scheme calc
_refine_ls_wR_factor_gt 0.1243
_refine_ls_wR_factor_ref 0.1413
_reflns_Friedel_coverage 0.000
_reflns_number_gt 3749
_reflns_number_total 4888
_reflns_threshold_expression 'I > 2\s(I)'
_cod_data_source_file c7tc03276e2.cif
_cod_data_source_block Fe_T100K
_cod_original_cell_volume 793.58(8)
_cod_database_code 7236894
_shelx_space_group_comment
;
The symmetry employed for this shelxl refinement is uniquely defined
by the following loop, which should always be used as a source of
symmetry information in preference to the above space-group names.
They are only intended as comments.
;
_shelx_estimated_absorpt_t_min 0.972
_shelx_estimated_absorpt_t_max 0.996
_shelxl_version_number 2013-4

loop_
_space_group_symop_operation_xyz
'x, y, z'
'-x, -y, -z'

loop_
_atom_site_label
_atom_site_type_symbol
_atom_site_fract_x
_atom_site_fract_y
_atom_site_fract_z
_atom_site_U_iso_or_equiv
_atom_site_adp_type
_atom_site_occupancy
_atom_site_site_symmetry_order
_atom_site_calc_flag
_atom_site_refinement_flags_posn
_atom_site_refinement_flags_adp
_atom_site_refinement_flags_occupancy
C1 C 0.4525(3) 0.1020(3) 0.2979(2) 0.0175(5) Uani 1 1 d . . .
H1A H 0.3810 0.1449 0.2711 0.026 Uiso 1 1 calc R U .
H1B H 0.3807 0.0026 0.2859 0.026 Uiso 1 1 calc R U .
H1C H 0.5222 0.0873 0.2370 0.026 Uiso 1 1 calc R U .
C2 C 0.5675(3) 0.2132(2) 0.4537(2) 0.0126(4) Uani 1 1 d . . .
C3 C 0.6690(3) 0.1807(3) 0.5384(2) 0.0146(4) Uani 1 1 d . . .
H3 H 0.6770 0.0867 0.5095 0.017 Uiso 1 1 calc R U .
C4 C 0.7544(3) 0.3163(3) 0.6732(2) 0.0120(4) Uani 1 1 d . . .
C5 C 0.8794(3) 0.3483(3) 0.8055(3) 0.0171(5) Uani 1 1 d . . .
H5A H 0.9906 0.4286 0.8278 0.026 Uiso 1 1 calc R U .
H5B H 0.8887 0.2538 0.7875 0.026 Uiso 1 1 calc R U .
H5C H 0.8390 0.3831 0.8860 0.026 Uiso 1 1 calc R U .
C6 C 0.1716(3) 0.5681(3) 0.6457(2) 0.0163(4) Uani 1 1 d . . .
H6A H 0.1782 0.6665 0.6590 0.024 Uiso 1 1 calc R U .
H6B H 0.0771 0.5205 0.6716 0.024 Uiso 1 1 calc R U .
H6C H 0.1534 0.4992 0.5457 0.024 Uiso 1 1 calc R U .
C7 C 0.3365(3) 0.5959(3) 0.7400(2) 0.0123(4) Uani 1 1 d . . .
C8 C 0.3868(3) 0.6523(3) 0.8897(2) 0.0130(4) Uani 1 1 d . . .
H8 H 0.3240 0.6801 0.9504 0.016 Uiso 1 1 calc R U .
C9 C 0.5482(3) 0.6584(2) 0.9294(2) 0.0111(4) Uani 1 1 d . . .
C10 C 0.6614(3) 0.7054(3) 1.0738(2) 0.0168(5) Uani 1 1 d . . .
H10A H 0.6650 0.6141 1.0719 0.025 Uiso 1 1 calc R U .
H10B H 0.6160 0.7524 1.1474 0.025 Uiso 1 1 calc R U .
H10C H 0.7761 0.7799 1.0951 0.025 Uiso 1 1 calc R U .
C11 C 0.7847(3) 0.7911(3) 0.4389(2) 0.0156(4) Uani 1 1 d . . .
H11A H 0.8379 0.7455 0.3719 0.023 Uiso 1 1 calc R U .
H11B H 0.8205 0.8990 0.4655 0.023 Uiso 1 1 calc R U .
H11C H 0.6612 0.7341 0.3939 0.023 Uiso 1 1 calc R U .
C12 C 0.8383(3) 0.7828(2) 0.5722(2) 0.0117(4) Uani 1 1 d . . .
C13 C 0.9975(3) 0.8820(3) 0.6859(2) 0.0137(4) Uani 1 1 d . . .
H13 H 1.0888 0.9659 0.6939 0.016 Uiso 1 1 calc R U .
C14 C 0.9919(3) 0.8304(2) 0.7839(2) 0.0111(4) Uani 1 1 d . . .
C15 C 1.1258(3) 0.8933(3) 0.9254(2) 0.0158(4) Uani 1 1 d . . .
H15A H 1.0783 0.9218 1.0021 0.024 Uiso 1 1 calc R U .
H15B H 1.2242 0.9843 0.9448 0.024 Uiso 1 1 calc R U .
H15C H 1.1608 0.8140 0.9201 0.024 Uiso 1 1 calc R U .
B1 B 0.7565(3) 0.5952(3) 0.7859(3) 0.0106(4) Uani 1 1 d . . .
H1 H 0.8384 0.6250 0.8771 0.013 Uiso 1 1 calc R U .
N1 N 0.5901(2) 0.3618(2) 0.53277(18) 0.0099(3) Uani 1 1 d . . .
N2 N 0.4618(2) 0.5698(2) 0.69087(19) 0.0100(3) Uani 1 1 d . . .
N3 N 0.7394(2) 0.6756(2) 0.59901(18) 0.0103(3) Uani 1 1 d . . .
N4 N 0.7055(2) 0.4245(2) 0.66819(18) 0.0100(3) Uani 1 1 d . . .
N5 N 0.5911(2) 0.6077(2) 0.80831(18) 0.0095(3) Uani 1 1 d . . .
N6 N 0.8359(2) 0.7051(2) 0.72913(18) 0.0095(3) Uani 1 1 d . . .
Fe1 Fe 0.5000 0.5000 0.5000 0.00753(12) Uani 1 2 d S . P

loop_
_atom_site_aniso_label
_atom_site_aniso_U_11
_atom_site_aniso_U_22
_atom_site_aniso_U_33
_atom_site_aniso_U_23
_atom_site_aniso_U_13
_atom_site_aniso_U_12
C1 0.0237(12) 0.0118(10) 0.0124(10) 0.0033(9) 0.0026(9) 0.0083(9)
C2 0.0133(10) 0.0104(10) 0.0128(10) 0.0052(8) 0.0040(8) 0.0049(8)
C3 0.0174(11) 0.0113(10) 0.0148(10) 0.0065(9) 0.0036(8) 0.0072(8)
C4 0.0113(10) 0.0139(10) 0.0148(10) 0.0093(9) 0.0055(8) 0.0070(8)
C5 0.0166(11) 0.0189(11) 0.0177(11) 0.0115(9) 0.0026(9) 0.0083(9)
C6 0.0132(10) 0.0238(12) 0.0144(10) 0.0097(9) 0.0050(8) 0.0110(9)
C7 0.0121(10) 0.0126(10) 0.0127(10) 0.0065(8) 0.0040(8) 0.0060(8)
C8 0.0149(10) 0.0147(10) 0.0112(10) 0.0068(8) 0.0065(8) 0.0075(8)
C9 0.0143(10) 0.0096(9) 0.0089(9) 0.0049(8) 0.0039(8) 0.0047(8)
C10 0.0208(11) 0.0176(11) 0.0105(10) 0.0071(9) 0.0038(9) 0.0079(9)
C11 0.0167(11) 0.0160(11) 0.0151(10) 0.0098(9) 0.0050(9) 0.0060(9)
C12 0.0128(10) 0.0096(9) 0.0115(10) 0.0045(8) 0.0042(8) 0.0048(8)
C13 0.0116(10) 0.0115(10) 0.0130(10) 0.0048(8) 0.0034(8) 0.0021(8)
C14 0.0097(9) 0.0102(9) 0.0100(9) 0.0027(8) 0.0023(8) 0.0047(8)
C15 0.0130(10) 0.0142(10) 0.0140(10) 0.0046(8) 0.0004(8) 0.0047(8)
B1 0.0088(10) 0.0123(11) 0.0085(10) 0.0049(9) 0.0006(8) 0.0041(9)
N1 0.0099(8) 0.0110(8) 0.0072(8) 0.0039(7) 0.0017(6) 0.0043(7)
N2 0.0094(8) 0.0106(8) 0.0090(8) 0.0053(7) 0.0006(6) 0.0040(7)
N3 0.0109(8) 0.0108(8) 0.0072(8) 0.0033(7) 0.0015(6) 0.0052(7)
N4 0.0097(8) 0.0116(8) 0.0090(8) 0.0054(7) 0.0020(6) 0.0052(7)
N5 0.0093(8) 0.0107(8) 0.0076(8) 0.0043(7) 0.0016(6) 0.0044(7)
N6 0.0081(8) 0.0098(8) 0.0079(8) 0.0033(7) 0.0006(6) 0.0038(7)
Fe1 0.0074(2) 0.0080(2) 0.0061(2) 0.00316(16) 0.00091(15) 0.00342(16)

loop_
_atom_type_symbol
_atom_type_description
_atom_type_scat_dispersion_real
_atom_type_scat_dispersion_imag
_atom_type_scat_source
C C 0.0031 0.0016 'International Tables Vol C Tables 4.2.6.8 and 6.1.1.4'
H H 0.0000 0.0000 'International Tables Vol C Tables 4.2.6.8 and 6.1.1.4'
B B 0.0016 0.0007 'International Tables Vol C Tables 4.2.6.8 and 6.1.1.4'
N N 0.0061 0.0033 'International Tables Vol C Tables 4.2.6.8 and 6.1.1.4'
Fe Fe 0.3460 0.8476 'International Tables Vol C Tables 4.2.6.8 and 6.1.1.4'

loop_
_geom_angle_atom_site_label_1
_geom_angle_atom_site_label_2
_geom_angle_atom_site_label_3
_geom_angle
_geom_angle_site_symmetry_1
_geom_angle_site_symmetry_3
C2 C1 H1A 109.5 . .
C2 C1 H1B 109.5 . .
H1A C1 H1B 109.5 . .
C2 C1 H1C 109.5 . .
H1A C1 H1C 109.5 . .
H1B C1 H1C 109.5 . .
N1 C2 C3 109.69(19) . .
N1 C2 C1 124.25(19) . .
C3 C2 C1 126.1(2) . .
C4 C3 C2 106.2(2) . .
C4 C3 H3 126.9 . .
C2 C3 H3 126.9 . .
N4 C4 C3 107.44(19) . .
N4 C4 C5 123.34(19) . .
C3 C4 C5 129.2(2) . .
C4 C5 H5A 109.5 . .
C4 C5 H5B 109.5 . .
H5A C5 H5B 109.5 . .
C4 C5 H5C 109.5 . .
H5A C5 H5C 109.5 . .
H5B C5 H5C 109.5 . .
C7 C6 H6A 109.5 . .
C7 C6 H6B 109.5 . .
H6A C6 H6B 109.5 . .
C7 C6 H6C 109.5 . .
H6A C6 H6C 109.5 . .
H6B C6 H6C 109.5 . .
N2 C7 C8 109.31(19) . .
N2 C7 C6 123.59(19) . .
C8 C7 C6 127.1(2) . .
C9 C8 C7 106.43(19) . .
C9 C8 H8 126.8 . .
C7 C8 H8 126.8 . .
N5 C9 C8 107.31(18) . .
N5 C9 C10 122.8(2) . .
C8 C9 C10 129.9(2) . .
C9 C10 H10A 109.5 . .
C9 C10 H10B 109.5 . .
H10A C10 H10B 109.5 . .
C9 C10 H10C 109.5 . .
H10A C10 H10C 109.5 . .
H10B C10 H10C 109.5 . .
C12 C11 H11A 109.5 . .
C12 C11 H11B 109.5 . .
H11A C11 H11B 109.5 . .
C12 C11 H11C 109.5 . .
H11A C11 H11C 109.5 . .
H11B C11 H11C 109.5 . .
N3 C12 C13 109.63(19) . .
N3 C12 C11 124.29(19) . .
C13 C12 C11 126.1(2) . .
C14 C13 C12 106.39(19) . .
C14 C13 H13 126.8 . .
C12 C13 H13 126.8 . .
N6 C14 C13 107.10(18) . .
N6 C14 C15 123.38(19) . .
C13 C14 C15 129.5(2) . .
C14 C15 H15A 109.5 . .
C14 C15 H15B 109.5 . .
H15A C15 H15B 109.5 . .
C14 C15 H15C 109.5 . .
H15A C15 H15C 109.5 . .
H15B C15 H15C 109.5 . .
N5 B1 N4 108.27(17) . .
N5 B1 N6 107.50(17) . .
N4 B1 N6 108.55(17) . .
N5 B1 H1 110.8 . .
N4 B1 H1 110.8 . .
N6 B1 H1 110.8 . .
C2 N1 N4 106.44(17) . .
C2 N1 Fe1 136.21(15) . .
N4 N1 Fe1 117.36(13) . .
C7 N2 N5 106.68(16) . .
C7 N2 Fe1 135.58(15) . .
N5 N2 Fe1 117.71(13) . .
C12 N3 N6 106.42(17) . .
C12 N3 Fe1 135.67(15) . .
N6 N3 Fe1 117.90(13) . .
C4 N4 N1 110.25(17) . .
C4 N4 B1 130.79(18) . .
N1 N4 B1 118.96(16) . .
C9 N5 N2 110.27(17) . .
C9 N5 B1 131.14(18) . .
N2 N5 B1 118.51(16) . .
C14 N6 N3 110.46(17) . .
C14 N6 B1 131.41(17) . .
N3 N6 B1 118.12(16) . .
N1 Fe1 N1 180.0 . 2_666
N1 Fe1 N2 89.97(7) . .
N1 Fe1 N2 90.03(7) 2_666 .
N1 Fe1 N2 90.03(7) . 2_666
N1 Fe1 N2 89.97(7) 2_666 2_666
N2 Fe1 N2 180.00(12) . 2_666
N1 Fe1 N3 89.60(7) . .
N1 Fe1 N3 90.40(7) 2_666 .
N2 Fe1 N3 89.82(7) . .
N2 Fe1 N3 90.17(7) 2_666 .
N1 Fe1 N3 90.40(7) . 2_666
N1 Fe1 N3 89.60(7) 2_666 2_666
N2 Fe1 N3 90.17(7) . 2_666
N2 Fe1 N3 89.83(7) 2_666 2_666
N3 Fe1 N3 180.0 . 2_666

loop_
_geom_bond_atom_site_label_1
_geom_bond_atom_site_label_2
_geom_bond_distance
_geom_bond_site_symmetry_2
C1 C2 1.498(3) .
C1 H1A 0.9600 .
C1 H1B 0.9600 .
C1 H1C 0.9600 .
C2 N1 1.344(3) .
C2 C3 1.403(3) .
C3 C4 1.380(3) .
C3 H3 0.9300 .
C4 N4 1.357(3) .
C4 C5 1.494(3) .
C5 H5A 0.9600 .
C5 H5B 0.9600 .
C5 H5C 0.9600 .
C6 C7 1.492(3) .
C6 H6A 0.9600 .
C6 H6B 0.9600 .
C6 H6C 0.9600 .
C7 N2 1.342(3) .
C7 C8 1.401(3) .
C8 C9 1.381(3) .
C8 H8 0.9300 .
C9 N5 1.350(3) .
C9 C10 1.490(3) .
C10 H10A 0.9600 .
C10 H10B 0.9600 .
C10 H10C 0.9600 .
C11 C12 1.497(3) .
C11 H11A 0.9600 .
C11 H11B 0.9600 .
C11 H11C 0.9600 .
C12 N3 1.341(3) .
C12 C13 1.401(3) .
C13 C14 1.381(3) .
C13 H13 0.9300 .
C14 N6 1.354(3) .
C14 C15 1.496(3) .
C15 H15A 0.9600 .
C15 H15B 0.9600 .
C15 H15C 0.9600 .
B1 N5 1.536(3) .
B1 N4 1.542(3) .
B1 N6 1.545(3) .
B1 H1 0.9800 .
N1 N4 1.375(2) .
N1 Fe1 1.9908(17) .
N2 N5 1.375(2) .
N2 Fe1 1.9966(17) .
N3 N6 1.375(2) .
N3 Fe1 1.9975(17) .
Fe1 N1 1.9909(17) 2_666
Fe1 N2 1.9967(17) 2_666
Fe1 N3 1.9975(18) 2_666
